data_4501382
loop_
_publ_author_name
'Kerr, Andrew T.'
'Cahill, Christopher L.'

_publ_section_title
;
 Crystal Engineering with the Uranyl Cation III. Mixed Aliphatic
 Dicarboxylate/Aromatic Dipyridyl Coordination Polymers: Synthesis,
 Structures, and Speciation
;
_journal_issue 12
_journal_name_full 'Crystal Growth &amp; Design'
_journal_page_first 5634
_journal_paper_doi 10.1021/cg2011869
_journal_volume 11
_journal_year 2011
_chemical_formula_sum 'C48 H60 N4 O26 U5'
_chemical_formula_weight 2299.15
_space_group_IT_number 2
_symmetry_cell_setting triclinic
_symmetry_Int_Tables_number 2
_symmetry_space_group_name_Hall '-P 1'
_symmetry_space_group_name_H-M 'P -1'
_atom_sites_solution_hydrogens geom
_atom_sites_solution_primary direct
_atom_sites_solution_secondary difmap
_audit_creation_method SHELXL-97
_cell_angle_alpha 87.842(2)
_cell_angle_beta 75.9440(10)
_cell_angle_gamma 70.2170(10)
_cell_formula_units_Z 1
_cell_length_a 9.6535(9)
_cell_length_b 9.7736(9)
_cell_length_c 17.4401(16)
_cell_measurement_reflns_used 29587
_cell_measurement_temperature 298(2)
_cell_measurement_theta_max 60.642
_cell_measurement_theta_min 4.617
_cell_volume 1500.2(2)
_computing_cell_refinement 'SAINT, Bruker-AXS'
_computing_data_collection 'APEX, Bruker-AXS'
_computing_data_reduction 'SAINT, Bruker-AXS'
_computing_molecular_graphics 'Crystal Maker (Palmer, 2009)'
_computing_structure_refinement 'SHELXL-97 (Sheldrick, 2008)'
_computing_structure_solution 'SIR92 (Gualardi, 1993)'
_diffrn_ambient_temperature 298(2)
_diffrn_measured_fraction_theta_full 0.991
_diffrn_measured_fraction_theta_max 0.911
_diffrn_measurement_device_type 'Siemens SMART, Bruker APEXII CCD'
_diffrn_measurement_method 'omega scans'
_diffrn_radiation_monochromator graphite
_diffrn_radiation_probe x-ray
_diffrn_radiation_type MoK\a
_diffrn_radiation_wavelength 0.71073
_diffrn_reflns_av_R_equivalents 0.0215
_diffrn_reflns_av_sigmaI/netI 0.0222
_diffrn_reflns_limit_h_max 13
_diffrn_reflns_limit_h_min -13
_diffrn_reflns_limit_k_max 13
_diffrn_reflns_limit_k_min -12
_diffrn_reflns_limit_l_max 24
_diffrn_reflns_limit_l_min -24
_diffrn_reflns_number 29582
_diffrn_reflns_theta_full 25.00
_diffrn_reflns_theta_max 30.45
_diffrn_reflns_theta_min 2.22
_diffrn_source 'fine-focus sealed tube'
_diffrn_source_type 'Siemens SMART'
_exptl_absorpt_coefficient_mu 13.532
_exptl_absorpt_correction_T_max 0.7461
_exptl_absorpt_correction_T_min 0.4683
_exptl_absorpt_correction_type empirical
_exptl_absorpt_process_details 'SADABS, G. Sheldrick (1999)'
_exptl_crystal_colour Yellow
_exptl_crystal_density_diffrn 2.545
_exptl_crystal_density_method 'not measured'
_exptl_crystal_description Prism
_exptl_crystal_F_000 1044
_exptl_crystal_recrystallization_method Hydrothermal
_exptl_crystal_size_max 1.00
_exptl_crystal_size_mid 0.50
_exptl_crystal_size_min 0.50
_refine_diff_density_max 0.710
_refine_diff_density_min -1.057
_refine_diff_density_rms 0.121
_refine_ls_extinction_method none
_refine_ls_goodness_of_fit_ref 1.031
_refine_ls_hydrogen_treatment mixed
_refine_ls_matrix_type full
_refine_ls_number_parameters 391
_refine_ls_number_reflns 8287
_refine_ls_number_restraints 0
_refine_ls_restrained_S_all 1.031
_refine_ls_R_factor_all 0.0248
_refine_ls_R_factor_gt 0.0191
_refine_ls_shift/su_max 0.003
_refine_ls_shift/su_mean 0.000
_refine_ls_structure_factor_coef Fsqd
_refine_ls_weighting_details 'calc w=1/[\s^2^(Fo^2^)+(0.0187P)^2^+1.2053P] where P=(Fo^2^+2Fc^2^)/3'
_refine_ls_weighting_scheme calc
_refine_ls_wR_factor_gt 0.0408
_refine_ls_wR_factor_ref 0.0423
_reflns_number_gt 7383
_reflns_number_total 8287
_reflns_threshold_expression >2\s(I)
_cod_data_source_file cg2011869_si_001.cif
_cod_data_source_block Compound4
_cod_database_code 4501382

loop_
_symmetry_equiv_pos_as_xyz
'x, y, z'
'-x, -y, -z'

loop_
_atom_site_label
_atom_site_type_symbol
_atom_site_fract_x
_atom_site_fract_y
_atom_site_fract_z
_atom_site_U_iso_or_equiv
_atom_site_adp_type
_atom_site_occupancy
_atom_site_symmetry_multiplicity
_atom_site_calc_flag
_atom_site_refinement_flags
_atom_site_disorder_assembly
_atom_site_disorder_group
C1 C 0.3017(3) 0.0232(3) 0.07291(14) 0.0285(6) Uani 1 1 d . . .
H1 H 0.3550 -0.0487 0.0328 0.034 Uiso 1 1 calc R . .
C2 C 0.0776(3) 0.1876(3) 0.14149(14) 0.0278(5) Uani 1 1 d . . .
H2 H -0.0269 0.2318 0.1495 0.033 Uiso 1 1 calc R . .
C3 C 0.1488(3) 0.2311(3) 0.19044(15) 0.0310(6) Uani 1 1 d . . .
H3 H 0.0925 0.3033 0.2300 0.037 Uiso 1 1 calc R . .
C4 C 0.3810(3) 0.0613(3) 0.11924(15) 0.0320(6) Uani 1 1 d . . .
H4 H 0.4857 0.0164 0.1096 0.038 Uiso 1 1 calc R . .
C5 C 0.3044(3) 0.1674(3) 0.18083(14) 0.0264(5) Uani 1 1 d . . .
C6 C 0.3789(3) 0.2148(3) 0.23362(15) 0.0324(6) Uani 1 1 d . . .
H6 H 0.3168 0.2864 0.2726 0.039 Uiso 1 1 calc R . .
C7 C 0.5256(3) 0.1657(3) 0.23107(15) 0.0331(6) Uani 1 1 d . . .
H7 H 0.5878 0.0927 0.1929 0.040 Uiso 1 1 calc R . .
C8 C 0.5987(3) 0.2163(3) 0.28310(14) 0.0275(5) Uani 1 1 d . . .
C9 C 0.7501(3) 0.1435(3) 0.28150(15) 0.0308(6) Uani 1 1 d . . .
H9 H 0.8051 0.0611 0.2482 0.037 Uiso 1 1 calc R . .
C10 C 0.5221(3) 0.3369(3) 0.33633(15) 0.0329(6) Uani 1 1 d . . .
H10 H 0.4195 0.3875 0.3410 0.039 Uiso 1 1 calc R . .
C11 C 0.5990(3) 0.3800(3) 0.38149(15) 0.0321(6) Uani 1 1 d . . .
H11 H 0.5462 0.4609 0.4163 0.039 Uiso 1 1 calc R . .
C12 C 0.8191(3) 0.1936(3) 0.32947(15) 0.0295(6) Uani 1 1 d . . .
H12 H 0.9206 0.1426 0.3277 0.035 Uiso 1 1 calc R . .
C13 C 0.1261(3) -0.2959(3) 0.04278(15) 0.0317(6) Uani 1 1 d . . .
C14 C 0.1969(4) -0.4494(3) 0.06290(17) 0.0430(7) Uani 1 1 d . . .
H14A H 0.1242 -0.4754 0.1043 0.052 Uiso 1 1 calc R . .
H14B H 0.2836 -0.4562 0.0835 0.052 Uiso 1 1 calc R . .
C15 C 0.2496(4) -0.5595(3) -0.00813(19) 0.0472(8) Uani 1 1 d . . .
H15A H 0.2976 -0.6561 0.0088 0.057 Uiso 1 1 calc R . .
H15B H 0.1614 -0.5605 -0.0251 0.057 Uiso 1 1 calc R . .
C16 C 0.3595(3) -0.5262(4) -0.07756(18) 0.0458(8) Uani 1 1 d . . .
H16A H 0.4370 -0.5058 -0.0583 0.055 Uiso 1 1 calc R . .
H16B H 0.3053 -0.4387 -0.1007 0.055 Uiso 1 1 calc R . .
C17 C 0.4372(4) -0.6474(4) -0.14231(19) 0.0557(10) Uani 1 1 d . . .
H17A H 0.5046 -0.6153 -0.1839 0.067 Uiso 1 1 calc R . .
H17B H 0.4997 -0.7314 -0.1202 0.067 Uiso 1 1 calc R . .
C18 C 0.3331(4) -0.6959(4) -0.17963(19) 0.0488(8) Uani 1 1 d . . .
H18A H 0.3939 -0.7782 -0.2165 0.059 Uiso 1 1 calc R . .
H18B H 0.2644 -0.7277 -0.1386 0.059 Uiso 1 1 calc R . .
C19 C 0.2417(3) -0.5752(4) -0.22280(19) 0.0530(8) Uani 1 1 d . . .
H19A H 0.1798 -0.4944 -0.1852 0.064 Uiso 1 1 calc R . .
H19B H 0.3113 -0.5415 -0.2621 0.064 Uiso 1 1 calc R . .
C20 C 1.1401(3) 0.3831(3) 0.73687(15) 0.0343(6) Uani 1 1 d . . .
C21 C 0.7681(4) 0.1653(4) 0.58544(19) 0.0659(8) Uani 1 1 d . . .
C24 C 0.5046(5) -0.0230(5) 0.5407(2) 0.0846(11) Uani 1 1 d . . .
H24A H 0.5755 -0.1217 0.5378 0.102 Uiso 1 1 calc R A 1
H24B H 0.4057 -0.0229 0.5706 0.102 Uiso 1 1 calc R A 1
N1 N 0.1506(2) 0.0853(2) 0.08297(11) 0.0248(4) Uani 1 1 d . . .
N2 N 0.7473(2) 0.3116(2) 0.37827(11) 0.0258(4) Uani 1 1 d . . .
O1 O 0.1579(2) -0.0339(2) -0.08145(11) 0.0376(5) Uani 1 1 d . . .
O2 O 1.0563(2) 0.2790(2) 0.40083(11) 0.0387(5) Uani 1 1 d . . .
O3 O 0.7148(2) 0.5575(2) 0.49213(11) 0.0399(5) Uani 1 1 d . . .
O4 O 0.7835(2) 0.4310(2) 0.71406(12) 0.0448(6) Uani 1 1 d . . .
O5 O 1.1022(3) 0.1405(2) 0.61484(13) 0.0545(7) Uani 1 1 d . . .
O6 O 0.1532(2) -0.1926(2) 0.07131(10) 0.0339(4) Uani 1 1 d . . .
O7 O 0.0387(2) -0.2646(2) -0.00281(12) 0.0440(5) Uani 1 1 d . . .
O8 O 1.0812(2) 0.2907(2) 0.76440(11) 0.0458(5) Uani 1 1 d . . .
O9 O 0.8926(2) 0.5507(2) 0.32408(10) 0.0354(4) Uani 1 1 d . . .
O10 O 0.7779(3) 0.1456(3) 0.65556(13) 0.0852(7) Uani 1 1 d . B .
O11 O 0.8178(3) 0.2596(3) 0.54891(12) 0.0594(5) Uani 1 1 d . B .
O12 O 0.9783(2) 0.4236(2) 0.56049(10) 0.0321(4) Uani 1 1 d . . .
OW1 O 0.8943(2) 0.1269(2) 0.77317(11) 0.0419(5) Uani 1 1 d . . .
U1 U 0.0000 0.0000 0.0000 0.02165(3) Uani 1 2 d S . .
U2 U 0.892484(9) 0.422617(10) 0.450737(5) 0.02207(2) Uani 1 1 d . . .
U3 U 0.943254(10) 0.288795(10) 0.661133(5) 0.02447(2) Uani 1 1 d . . .
C22A C 0.7124(5) 0.0726(5) 0.5442(2) 0.0463(9) Uani 0.735(4) 1 d P B 1
H22A H 0.7139 0.1038 0.4907 0.056 Uiso 0.735(4) 1 calc PR B 1
H22B H 0.7804 -0.0274 0.5410 0.056 Uiso 0.735(4) 1 calc PR B 1
C23A C 0.5571(5) 0.0792(7) 0.5848(3) 0.0772(16) Uani 0.735(4) 1 d P B 1
H23A H 0.4881 0.1785 0.5867 0.093 Uiso 0.735(4) 1 calc PR B 1
H23B H 0.5545 0.0500 0.6388 0.093 Uiso 0.735(4) 1 calc PR B 1
C22B C 0.6011(13) 0.1665(14) 0.5647(7) 0.0463(9) Uani 0.265(4) 1 d P B 2
H22C H 0.5119 0.2138 0.6067 0.056 Uiso 0.265(4) 1 calc PR B 2
H22D H 0.5880 0.2073 0.5143 0.056 Uiso 0.265(4) 1 calc PR B 2
C23B C 0.6447(16) 0.012(2) 0.5626(9) 0.0772(16) Uani 0.265(4) 1 d P B 2
H23C H 0.6587 -0.0253 0.6136 0.093 Uiso 0.265(4) 1 calc PR B 2
H23D H 0.7385 -0.0321 0.5228 0.093 Uiso 0.265(4) 1 calc PR B 2
HW1 H 0.871(4) 0.160(4) 0.8159(19) 0.049(10) Uiso 1 1 d . . .
HW2 H 0.818(5) 0.110(5) 0.774(2) 0.082(14) Uiso 1 1 d . . .

loop_
_atom_site_aniso_label
_atom_site_aniso_U_11
_atom_site_aniso_U_22
_atom_site_aniso_U_33
_atom_site_aniso_U_23
_atom_site_aniso_U_13
_atom_site_aniso_U_12
C1 0.0284(11) 0.0324(12) 0.0271(11) -0.0065(10) -0.0085(9) -0.0113(10)
C2 0.0228(10) 0.0327(12) 0.0309(12) -0.0030(10) -0.0111(9) -0.0097(9)
C3 0.0299(11) 0.0335(13) 0.0307(12) -0.0066(10) -0.0090(10) -0.0101(10)
C4 0.0227(10) 0.0385(14) 0.0363(13) -0.0065(11) -0.0128(10) -0.0078(10)
C5 0.0279(10) 0.0319(12) 0.0254(11) -0.0003(9) -0.0130(9) -0.0131(9)
C6 0.0313(11) 0.0368(13) 0.0343(12) -0.0093(11) -0.0153(10) -0.0119(10)
C7 0.0311(11) 0.0418(14) 0.0321(12) -0.0083(11) -0.0126(10) -0.0154(10)
C8 0.0273(10) 0.0350(13) 0.0266(11) -0.0019(10) -0.0106(9) -0.0154(9)
C9 0.0266(11) 0.0361(13) 0.0323(12) -0.0085(10) -0.0107(10) -0.0105(10)
C10 0.0232(10) 0.0427(14) 0.0359(13) -0.0075(11) -0.0132(10) -0.0101(10)
C11 0.0281(11) 0.0398(14) 0.0323(12) -0.0100(11) -0.0096(10) -0.0135(10)
C12 0.0235(10) 0.0357(13) 0.0343(12) -0.0020(10) -0.0135(9) -0.0113(9)
C13 0.0395(12) 0.0334(13) 0.0281(12) 0.0044(10) -0.0153(10) -0.0150(10)
C14 0.0622(17) 0.0335(14) 0.0375(14) 0.0075(12) -0.0240(13) -0.0138(13)
C15 0.0592(17) 0.0298(14) 0.0551(18) 0.0021(13) -0.0224(15) -0.0125(13)
C16 0.0450(14) 0.0566(18) 0.0453(16) -0.0003(14) -0.0228(13) -0.0207(14)
C17 0.0448(15) 0.069(2) 0.0536(17) -0.0072(16) -0.0319(14) -0.0049(16)
C18 0.0534(16) 0.0461(17) 0.0499(16) -0.0052(14) -0.0325(13) -0.0062(14)
C19 0.0720(15) 0.0645(18) 0.0565(16) 0.0265(14) -0.0519(13) -0.0433(14)
C20 0.0394(12) 0.0466(15) 0.0274(12) 0.0091(11) -0.0187(10) -0.0215(11)
C21 0.1145(19) 0.093(2) 0.0421(16) 0.0244(14) -0.0396(15) -0.0888(16)
C24 0.107(2) 0.132(3) 0.072(2) 0.028(2) -0.050(2) -0.095(2)
N1 0.0277(9) 0.0282(10) 0.0250(9) 0.0012(8) -0.0128(7) -0.0133(8)
N2 0.0283(9) 0.0341(10) 0.0240(9) 0.0011(8) -0.0126(7) -0.0176(8)
O1 0.0334(9) 0.0495(11) 0.0285(9) -0.0001(8) -0.0048(7) -0.0138(8)
O2 0.0344(9) 0.0387(10) 0.0451(10) -0.0039(8) -0.0193(8) -0.0079(8)
O3 0.0335(9) 0.0489(11) 0.0383(10) -0.0123(9) -0.0087(8) -0.0137(8)
O4 0.0354(10) 0.0437(12) 0.0484(12) 0.0048(9) -0.0075(9) -0.0067(9)
O5 0.0688(15) 0.0361(11) 0.0415(12) -0.0013(9) -0.0013(11) -0.0044(11)
O6 0.0468(9) 0.0313(9) 0.0334(9) 0.0039(7) -0.0229(8) -0.0167(8)
O7 0.0607(11) 0.0287(9) 0.0577(11) 0.0070(8) -0.0420(9) -0.0156(8)
O8 0.0603(10) 0.0598(12) 0.0417(10) 0.0234(9) -0.0314(9) -0.0404(9)
O9 0.0464(9) 0.0461(10) 0.0288(8) 0.0124(7) -0.0228(7) -0.0265(8)
O10 0.1556(15) 0.1323(17) 0.0440(11) 0.0449(11) -0.0570(11) -0.1272(13)
O11 0.1029(12) 0.0818(13) 0.0410(10) 0.0300(9) -0.0406(10) -0.0784(10)
O12 0.0476(8) 0.0441(9) 0.0254(8) 0.0123(7) -0.0228(7) -0.0334(7)
OW1 0.0664(12) 0.0491(11) 0.0258(9) 0.0104(8) -0.0171(9) -0.0365(9)
U1 0.02456(5) 0.02617(6) 0.01926(5) -0.00027(4) -0.01036(4) -0.01138(4)
U2 0.02704(4) 0.02932(4) 0.01915(4) 0.00290(3) -0.01227(3) -0.01693(3)
U3 0.03308(4) 0.02710(4) 0.01987(4) 0.00442(3) -0.01086(3) -0.01594(3)
C22A 0.0596(19) 0.065(2) 0.0369(19) -0.0005(17) -0.0142(17) -0.0476(17)
C23A 0.054(2) 0.136(4) 0.057(3) -0.040(3) -0.005(2) -0.055(3)
C22B 0.0596(19) 0.065(2) 0.0369(19) -0.0005(17) -0.0142(17) -0.0476(17)
C23B 0.054(2) 0.136(4) 0.057(3) -0.040(3) -0.005(2) -0.055(3)

loop_
_atom_type_symbol
_atom_type_description
_atom_type_scat_dispersion_real
_atom_type_scat_dispersion_imag
_atom_type_scat_source
C C 0.0033 0.0016 'International Tables Vol C Tables 4.2.6.8 and 6.1.1.4'
N N 0.0061 0.0033 'International Tables Vol C Tables 4.2.6.8 and 6.1.1.4'
O O 0.0106 0.0060 'International Tables Vol C Tables 4.2.6.8 and 6.1.1.4'
U U -9.6767 9.6646 'International Tables Vol C Tables 4.2.6.8 and 6.1.1.4'
H H 0.0000 0.0000 'International Tables Vol C Tables 4.2.6.8 and 6.1.1.4'

loop_
_geom_angle_atom_site_label_1
_geom_angle_atom_site_label_2
_geom_angle_atom_site_label_3
_geom_angle
_geom_angle_site_symmetry_1
_geom_angle_site_symmetry_3
N1 C1 C4 123.0(2) . .
N1 C1 H1 118.5 . .
C4 C1 H1 118.5 . .
N1 C2 C3 123.5(2) . .
N1 C2 H2 118.2 . .
C3 C2 H2 118.2 . .
C2 C3 C5 120.1(2) . .
C2 C3 H3 119.9 . .
C5 C3 H3 119.9 . .
C1 C4 C5 120.1(2) . .
C1 C4 H4 120.0 . .
C5 C4 H4 120.0 . .
C3 C5 C4 116.4(2) . .
C3 C5 C6 119.5(2) . .
C4 C5 C6 124.1(2) . .
C7 C6 C5 126.4(2) . .
C7 C6 H6 116.8 . .
C5 C6 H6 116.8 . .
C6 C7 C8 125.7(2) . .
C6 C7 H7 117.1 . .
C8 C7 H7 117.1 . .
C9 C8 C10 116.9(2) . .
C9 C8 C7 120.2(2) . .
C10 C8 C7 122.9(2) . .
C12 C9 C8 119.9(2) . .
C12 C9 H9 120.1 . .
C8 C9 H9 120.1 . .
C11 C10 C8 119.6(2) . .
C11 C10 H10 120.2 . .
C8 C10 H10 120.2 . .
N2 C11 C10 123.5(2) . .
N2 C11 H11 118.3 . .
C10 C11 H11 118.3 . .
N2 C12 C9 123.2(2) . .
N2 C12 H12 118.4 . .
C9 C12 H12 118.4 . .
O7 C13 O6 117.9(2) . .
O7 C13 C14 121.3(3) . .
O6 C13 C14 120.8(2) . .
O7 C13 U1 59.23(14) . .
O6 C13 U1 58.70(13) . .
C14 C13 U1 177.9(2) . .
C13 C14 C15 113.4(2) . .
C13 C14 H14A 108.9 . .
C15 C14 H14A 108.9 . .
C13 C14 H14B 108.9 . .
C15 C14 H14B 108.9 . .
H14A C14 H14B 107.7 . .
C16 C15 C14 113.4(3) . .
C16 C15 H15A 108.9 . .
C14 C15 H15A 108.9 . .
C16 C15 H15B 108.9 . .
C14 C15 H15B 108.9 . .
H15A C15 H15B 107.7 . .
C15 C16 C17 114.7(3) . .
C15 C16 H16A 108.6 . .
C17 C16 H16A 108.6 . .
C15 C16 H16B 108.6 . .
C17 C16 H16B 108.6 . .
H16A C16 H16B 107.6 . .
C18 C17 C16 116.4(3) . .
C18 C17 H17A 108.2 . .
C16 C17 H17A 108.2 . .
C18 C17 H17B 108.2 . .
C16 C17 H17B 108.2 . .
H17A C17 H17B 107.4 . .
C19 C18 C17 112.1(3) . .
C19 C18 H18A 109.2 . .
C17 C18 H18A 109.2 . .
C19 C18 H18B 109.2 . .
C17 C18 H18B 109.2 . .
H18A C18 H18B 107.9 . .
C20 C19 C18 114.9(3) 1_444 .
C20 C19 H19A 108.5 1_444 .
C18 C19 H19A 108.5 . .
C20 C19 H19B 108.5 1_444 .
C18 C19 H19B 108.5 . .
H19A C19 H19B 107.5 . .
O8 C20 O9 119.7(3) . 2_766
O8 C20 C19 121.1(2) . 1_666
O9 C20 C19 119.1(3) 2_766 1_666
O8 C20 U3 56.53(14) . .
O9 C20 U3 63.32(14) 2_766 .
C19 C20 U3 177.4(2) 1_666 .
O10 C21 O11 117.8(3) . .
O10 C21 C22A 121.3(3) . .
O11 C21 C22A 120.7(3) . .
O10 C21 C22B 116.8(5) . .
O11 C21 C22B 112.6(5) . .
C22A C21 C22B 40.6(4) . .
O10 C21 U3 56.16(17) . .
O11 C21 U3 62.46(17) . .
C22A C21 U3 166.6(3) . .
C22B C21 U3 152.6(4) . .
C24 C24 C23A 112.1(5) 2_656 .
C24 C24 C23B 109.3(7) 2_656 .
C23A C24 C23B 32.1(6) . .
C24 C24 H24A 109.2 2_656 .
C23A C24 H24A 109.2 . .
C23B C24 H24A 81.0 . .
C24 C24 H24B 109.2 2_656 .
C23A C24 H24B 109.2 . .
C23B C24 H24B 134.5 . .
H24A C24 H24B 107.9 . .
C2 N1 C1 116.9(2) . .
C2 N1 U1 120.58(15) . .
C1 N1 U1 122.42(16) . .
C12 N2 C11 116.9(2) . .
C12 N2 U2 121.60(15) . .
C11 N2 U2 121.08(16) . .
C13 O6 U1 95.25(15) . .
C13 O7 U1 95.08(17) . .
C20 O8 U3 98.81(16) . .
C20 O9 U2 166.29(17) 2_766 .
C20 O9 U3 91.13(17) 2_766 2_766
U2 O9 U3 99.60(6) . 2_766
C21 O10 U3 99.0(2) . .
C21 O11 U2 165.3(2) . .
C21 O11 U3 92.15(19) . .
U2 O11 U3 102.34(8) . .
U3 O12 U2 125.31(8) . 2_766
U3 O12 U2 124.46(8) . .
U2 O12 U2 110.22(7) 2_766 .
U3 OW1 HW1 117(3) . .
U3 OW1 HW2 110(3) . .
HW1 OW1 HW2 98(4) . .
O1 U1 O1 180.00(19) . 2
O1 U1 O6 89.88(7) . .
O1 U1 O6 90.12(7) 2 .
O1 U1 O6 90.12(7) . 2
O1 U1 O6 89.88(7) 2 2
O6 U1 O6 180.00(7) . 2
O1 U1 O7 91.45(8) . 2
O1 U1 O7 88.55(8) 2 2
O6 U1 O7 128.28(6) . 2
O6 U1 O7 51.72(6) 2 2
O1 U1 O7 88.55(8) . .
O1 U1 O7 91.45(8) 2 .
O6 U1 O7 51.72(6) . .
O6 U1 O7 128.28(6) 2 .
O7 U1 O7 180.000(13) 2 .
O1 U1 N1 88.45(8) . .
O1 U1 N1 91.55(8) 2 .
O6 U1 N1 64.66(6) . .
O6 U1 N1 115.34(6) 2 .
O7 U1 N1 63.70(6) 2 .
O7 U1 N1 116.30(6) . .
O1 U1 N1 91.55(8) . 2
O1 U1 N1 88.45(8) 2 2
O6 U1 N1 115.34(6) . 2
O6 U1 N1 64.66(6) 2 2
O7 U1 N1 116.30(6) 2 2
O7 U1 N1 63.70(6) . 2
N1 U1 N1 180.00(10) . 2
O1 U1 C13 88.57(8) . .
O1 U1 C13 91.43(8) 2 .
O6 U1 C13 26.05(7) . .
O6 U1 C13 153.95(7) 2 .
O7 U1 C13 154.31(7) 2 .
O7 U1 C13 25.69(7) . .
N1 U1 C13 90.63(7) . .
N1 U1 C13 89.37(7) 2 .
O1 U1 C13 91.43(8) . 2
O1 U1 C13 88.57(8) 2 2
O6 U1 C13 153.95(7) . 2
O6 U1 C13 26.05(7) 2 2
O7 U1 C13 25.69(7) 2 2
O7 U1 C13 154.31(7) . 2
N1 U1 C13 89.37(7) . 2
N1 U1 C13 90.63(7) 2 2
C13 U1 C13 180.00(13) . 2
O3 U2 O2 171.70(9) . .
O3 U2 O12 94.13(8) . 2_766
O2 U2 O12 91.93(8) . 2_766
O3 U2 O12 93.15(8) . .
O2 U2 O12 94.26(8) . .
O12 U2 O12 69.78(7) 2_766 .
O3 U2 O11 87.64(9) . .
O2 U2 O11 91.75(9) . .
O12 U2 O11 137.33(7) 2_766 .
O12 U2 O11 67.56(7) . .
O3 U2 O9 87.76(8) . .
O2 U2 O9 89.19(8) . .
O12 U2 O9 68.53(6) 2_766 .
O12 U2 O9 138.25(7) . .
O11 U2 O9 154.02(7) . .
O3 U2 N2 86.80(8) . .
O2 U2 N2 84.96(8) . .
O12 U2 N2 143.95(6) 2_766 .
O12 U2 N2 146.23(6) . .
O11 U2 N2 78.71(7) . .
O9 U2 N2 75.52(6) . .
O3 U2 U2 94.44(7) . 2_766
O2 U2 U2 93.78(7) . 2_766
O12 U2 U2 35.18(4) 2_766 2_766
O12 U2 U2 34.60(5) . 2_766
O11 U2 U2 102.16(5) . 2_766
O9 U2 U2 103.68(5) . 2_766
N2 U2 U2 178.51(4) . 2_766
O3 U2 U3 92.23(7) . 2_766
O2 U2 U3 90.58(7) . 2_766
O12 U2 U3 27.02(4) 2_766 2_766
O12 U2 U3 96.80(5) . 2_766
O11 U2 U3 164.31(5) . 2_766
O9 U2 U3 41.51(5) . 2_766
N2 U2 U3 116.96(5) . 2_766
U2 U2 U3 62.195(6) 2_766 2_766
O3 U2 U3 91.93(6) . .
O2 U2 U3 92.96(6) . .
O12 U2 U3 97.00(4) 2_766 .
O12 U2 U3 27.23(5) . .
O11 U2 U3 40.35(5) . .
O9 U2 U3 165.44(5) . .
N2 U2 U3 119.01(5) . .
U2 U2 U3 61.825(5) 2_766 .
U3 U2 U3 124.020(4) 2_766 .
O5 U3 O4 175.85(10) . .
O5 U3 O12 91.79(9) . .
O4 U3 O12 92.27(8) . .
O5 U3 O10 89.48(11) . .
O4 U3 O10 89.61(10) . .
O12 U3 O10 115.51(7) . .
O5 U3 O8 86.99(10) . .
O4 U3 O8 90.38(9) . .
O12 U3 O8 116.43(7) . .
O10 U3 O8 128.02(7) . .
O5 U3 OW1 87.88(9) . .
O4 U3 OW1 88.13(8) . .
O12 U3 OW1 176.60(7) . .
O10 U3 OW1 61.11(7) . .
O8 U3 OW1 66.94(7) . .
O5 U3 O11 87.43(10) . .
O4 U3 O11 95.08(9) . .
O12 U3 O11 65.60(7) . .
O10 U3 O11 50.05(7) . .
O8 U3 O11 174.13(7) . .
OW1 U3 O11 111.00(7) . .
O5 U3 O9 93.59(10) . 2_766
O4 U3 O9 87.19(9) . 2_766
O12 U3 O9 66.56(6) . 2_766
O10 U3 O9 176.28(7) . 2_766
O8 U3 O9 50.17(6) . 2_766
OW1 U3 O9 116.84(6) . 2_766
O11 U3 O9 132.16(6) . 2_766
O5 U3 C21 85.87(12) . .
O4 U3 C21 94.98(11) . .
O12 U3 C21 90.99(8) . .
O10 U3 C21 24.88(8) . .
O8 U3 C21 151.86(8) . .
OW1 U3 C21 85.61(8) . .
O11 U3 C21 25.39(8) . .
O9 U3 C21 157.52(8) 2_766 .
O5 U3 C20 89.12(11) . .
O4 U3 C20 89.83(9) . .
O12 U3 C20 91.82(7) . .
O10 U3 C20 152.67(7) . .
O8 U3 C20 24.66(7) . .
OW1 U3 C20 91.56(7) . .
O11 U3 C20 157.02(7) . .
O9 U3 C20 25.56(6) 2_766 .
C21 U3 C20 174.33(9) . .
O5 U3 U2 93.42(8) . 2_766
O4 U3 U2 89.74(7) . 2_766
O12 U3 U2 27.67(5) . 2_766
O10 U3 U2 143.07(5) . 2_766
O8 U3 U2 88.91(5) . 2_766
OW1 U3 U2 155.73(5) . 2_766
O11 U3 U2 93.27(5) . 2_766
O9 U3 U2 38.89(4) 2_766 2_766
C21 U3 U2 118.66(6) . 2_766
C20 U3 U2 64.26(5) . 2_766
O5 U3 U2 88.98(7) . .
O4 U3 U2 95.02(7) . .
O12 U3 U2 28.32(5) . .
O10 U3 U2 87.31(5) . .
O8 U3 U2 144.34(5) . .
OW1 U3 U2 148.28(5) . .
O11 U3 U2 37.31(5) . .
O9 U3 U2 94.85(4) 2_766 .
C21 U3 U2 62.68(6) . .
C20 U3 U2 119.95(5) . .
U2 U3 U2 55.980(4) 2_766 .
C23A C22A C21 112.3(4) . .
C23A C22A H22A 109.1 . .
C21 C22A H22A 109.1 . .
C23A C22A H22B 109.1 . .
C21 C22A H22B 109.1 . .
H22A C22A H22B 107.9 . .
C22A C23A C24 110.6(4) . .
C22A C23A H23A 109.5 . .
C24 C23A H23A 109.5 . .
C22A C23A H23B 109.5 . .
C24 C23A H23B 109.5 . .
H23A C23A H23B 108.1 . .
C23B C22B C21 93.3(9) . .
C23B C22B H22C 113.0 . .
C21 C22B H22C 113.0 . .
C23B C22B H22D 113.0 . .
C21 C22B H22D 113.0 . .
H22C C22B H22D 110.4 . .
C22B C23B C24 104.9(11) . .
C22B C23B H23C 110.8 . .
C24 C23B H23C 110.8 . .
C22B C23B H23D 110.8 . .
C24 C23B H23D 110.8 . .
H23C C23B H23D 108.8 . .

loop_
_geom_bond_atom_site_label_1
_geom_bond_atom_site_label_2
_geom_bond_distance
_geom_bond_site_symmetry_2
C1 N1 1.346(3) .
C1 C4 1.376(4) .
C1 H1 0.9300 .
C2 N1 1.338(3) .
C2 C3 1.375(4) .
C2 H2 0.9300 .
C3 C5 1.387(3) .
C3 H3 0.9300 .
C4 C5 1.398(3) .
C4 H4 0.9300 .
C5 C6 1.469(4) .
C6 C7 1.322(3) .
C6 H6 0.9300 .
C7 C8 1.466(4) .
C7 H7 0.9300 .
C8 C9 1.386(3) .
C8 C10 1.399(3) .
C9 C12 1.380(4) .
C9 H9 0.9300 .
C10 C11 1.368(4) .
C10 H10 0.9300 .
C11 N2 1.347(3) .
C11 H11 0.9300 .
C12 N2 1.335(3) .
C12 H12 0.9300 .
C13 O7 1.254(3) .
C13 O6 1.270(3) .
C13 C14 1.491(4) .
C13 U1 2.881(3) .
C14 C15 1.541(4) .
C14 H14A 0.9700 .
C14 H14B 0.9700 .
C15 C16 1.509(4) .
C15 H15A 0.9700 .
C15 H15B 0.9700 .
C16 C17 1.526(4) .
C16 H16A 0.9700 .
C16 H16B 0.9700 .
C17 C18 1.523(5) .
C17 H17A 0.9700 .
C17 H17B 0.9700 .
C18 C19 1.513(4) .
C18 H18A 0.9700 .
C18 H18B 0.9700 .
C19 C20 1.499(4) 1_444
C19 H19A 0.9700 .
C19 H19B 0.9700 .
C20 O8 1.246(3) .
C20 O9 1.273(3) 2_766
C20 C19 1.499(4) 1_666
C20 U3 2.950(3) .
C21 O10 1.252(4) .
C21 O11 1.262(4) .
C21 C22A 1.480(5) .
C21 C22B 1.731(12) .
C21 U3 2.940(3) .
C24 C24 1.486(8) 2_656
C24 C23A 1.562(7) .
C24 C23B 1.632(15) .
C24 H24A 0.9700 .
C24 H24B 0.9700 .
N1 U1 2.615(2) .
N2 U2 2.595(2) .
O1 U1 1.7588(17) .
O2 U2 1.7748(18) .
O3 U2 1.7722(18) .
O4 U3 1.7654(19) .
O5 U3 1.757(2) .
O6 U1 2.4717(17) .
O7 U1 2.485(2) .
O8 U3 2.490(2) .
O9 C20 1.273(3) 2_766
O9 U2 2.4977(17) .
O9 U3 2.636(2) 2_766
O10 U3 2.472(2) .
O11 U2 2.442(2) .
O11 U3 2.609(2) .
O12 U3 2.1840(17) .
O12 U2 2.2321(18) 2_766
O12 U2 2.2644(17) .
OW1 U3 2.524(2) .
OW1 HW1 0.77(3) .
OW1 HW2 0.80(5) .
U1 O1 1.7588(17) 2
U1 O6 2.4717(17) 2
U1 O7 2.485(2) 2
U1 N1 2.615(2) 2
U1 C13 2.881(3) 2
U2 O12 2.2321(19) 2_766
U2 U2 3.6883(3) 2_766
U2 U3 3.9226(3) 2_766
U2 U3 3.9361(4) .
U3 O9 2.636(2) 2_766
U3 U2 3.9226(3) 2_766
C22A C23A 1.475(6) .
C22A H22A 0.9700 .
C22A H22B 0.9700 .
C23A H23A 0.9700 .
C23A H23B 0.9700 .
C22B C23B 1.43(2) .
C22B H22C 0.9700 .
C22B H22D 0.9700 .
C23B H23C 0.9700 .
C23B H23D 0.9700 .
